data_2228047
loop_
_publ_author_name
'Zhang, Jiankang'
'Qin, Xiaofen'
'Zhou, Xingqin'

_publ_section_title
;
 5-(4-Methylphenyl)-2,3-diphenyl-5,6-dihydroimidazo[1,2-<i>c</i>]quinazoline
;
_journal_coeditor_code VM2044
_journal_issue 11
_journal_name_full 'Acta Crystallographica Section E'
_journal_page_first o2720
_journal_paper_doi 10.1107/S1600536810038961
_journal_volume 66
_journal_year 2010
_chemical_formula_iupac 'C29 H23 N3'
_chemical_formula_moiety 'C29 H23 N3'
_chemical_formula_sum 'C29 H23 N3'
_chemical_formula_weight 413.50
_chemical_name_systematic
;
5-(4-Methylphenyl)-2,3-diphenyl-5,6-dihydroimidazo[1,2-<i>c</i>]quinazoline
;
_space_group_IT_number 14
_symmetry_cell_setting monoclinic
_symmetry_space_group_name_Hall '-P 2ybc'
_symmetry_space_group_name_H-M 'P 1 21/c 1'
_atom_sites_solution_hydrogens geom
_atom_sites_solution_primary direct
_atom_sites_solution_secondary difmap
_cell_angle_alpha 90.00
_cell_angle_beta 91.810(4)
_cell_angle_gamma 90.00
_cell_formula_units_Z 4
_cell_length_a 16.006(4)
_cell_length_b 11.382(3)
_cell_length_c 11.906(3)
_cell_measurement_reflns_used 2039
_cell_measurement_temperature 298(2)
_cell_measurement_theta_max 23.202
_cell_measurement_theta_min 2.547
_cell_volume 2168.0(10)
_computing_cell_refinement 'SAINT (Bruker, 1999)'
_computing_data_collection 'SMART (Bruker, 1998)'
_computing_data_reduction 'SAINT (Bruker, 1999)'
_computing_molecular_graphics 'SHELXTL (Sheldrick, 2008)'
_computing_publication_material 'SHELXTL (Sheldrick, 2008)'
_computing_structure_refinement 'SHELXL97 (Sheldrick, 2008)'
_computing_structure_solution 'SHELXS97 (Sheldrick, 2008)'
_diffrn_ambient_temperature 298(2)
_diffrn_measured_fraction_theta_full 0.999
_diffrn_measured_fraction_theta_max 0.999
_diffrn_measurement_device_type 'Bruker SMART CCD area-detector'
_diffrn_measurement_method '\f and \w'
_diffrn_radiation_monochromator graphite
_diffrn_radiation_source 'fine-focus sealed tube'
_diffrn_radiation_type MoK\a
_diffrn_radiation_wavelength 0.71073
_diffrn_reflns_av_R_equivalents 0.0382
_diffrn_reflns_av_sigmaI/netI 0.0491
_diffrn_reflns_limit_h_max 19
_diffrn_reflns_limit_h_min -18
_diffrn_reflns_limit_k_max 13
_diffrn_reflns_limit_k_min -10
_diffrn_reflns_limit_l_max 14
_diffrn_reflns_limit_l_min -14
_diffrn_reflns_number 11276
_diffrn_reflns_theta_full 25.01
_diffrn_reflns_theta_max 25.01
_diffrn_reflns_theta_min 2.20
_exptl_absorpt_coefficient_mu 0.075
_exptl_absorpt_correction_T_max 0.9757
_exptl_absorpt_correction_T_min 0.9677
_exptl_absorpt_correction_type multi-scan
_exptl_absorpt_process_details '(SADABS; Sheldrick, 1996)'
_exptl_crystal_colour yellow
_exptl_crystal_density_diffrn 1.267
_exptl_crystal_density_method 'not measured'
_exptl_crystal_description block
_exptl_crystal_F_000 872
_exptl_crystal_size_max 0.44
_exptl_crystal_size_mid 0.42
_exptl_crystal_size_min 0.33
_refine_diff_density_max 0.211
_refine_diff_density_min -0.245
_refine_ls_extinction_method none
_refine_ls_goodness_of_fit_ref 0.954
_refine_ls_hydrogen_treatment constr
_refine_ls_matrix_type full
_refine_ls_number_parameters 289
_refine_ls_number_reflns 3819
_refine_ls_number_restraints 0
_refine_ls_restrained_S_all 0.954
_refine_ls_R_factor_all 0.1022
_refine_ls_R_factor_gt 0.0468
_refine_ls_shift/su_max 0.000
_refine_ls_shift/su_mean 0.000
_refine_ls_structure_factor_coef Fsqd
_refine_ls_weighting_details 'calc w=1/[\s^2^(Fo^2^)+(0.0596P)^2^+0.8501P] where P=(Fo^2^+2Fc^2^)/3'
_refine_ls_weighting_scheme calc
_refine_ls_wR_factor_gt 0.1112
_refine_ls_wR_factor_ref 0.1456
_reflns_number_gt 2071
_reflns_number_total 3819
_reflns_threshold_expression I>2sigma(I)
_cod_data_source_file vm2044.cif
_cod_data_source_block I
_cod_original_cell_volume 2167.8(10)
_cod_original_sg_symbol_H-M 'P 21/c'
_cod_database_code 2228047
_cod_database_fobs_code 2228047

loop_
_symmetry_equiv_pos_as_xyz
'x, y, z'
'-x, y+1/2, -z+1/2'
'-x, -y, -z'
'x, -y-1/2, z-1/2'

loop_
_atom_site_type_symbol
_atom_site_label
_atom_site_fract_x
_atom_site_fract_y
_atom_site_fract_z
_atom_site_U_iso_or_equiv
_atom_site_adp_type
_atom_site_calc_flag
_atom_site_refinement_flags
_atom_site_occupancy
_atom_site_disorder_assembly
_atom_site_disorder_group
N N1 0.14553(14) 0.83172(18) 0.85068(18) 0.0517(6) Uani d . 1 . .
H H1A 0.1495 0.8943 0.8910 0.062 Uiso calc R 1 . .
N N2 0.21849(13) 0.69225(17) 0.74512(16) 0.0418(5) Uani d . 1 . .
N N3 0.16675(13) 0.59511(17) 0.59709(16) 0.0429(5) Uani d . 1 . .
C C1 0.21383(16) 0.7487(2) 0.8563(2) 0.0442(6) Uani d . 1 . .
H H1 0.2657 0.7927 0.8704 0.053 Uiso calc R 1 . .
C C2 0.28310(15) 0.6234(2) 0.7078(2) 0.0421(6) Uani d . 1 . .
C C3 0.24973(16) 0.5649(2) 0.6166(2) 0.0423(6) Uani d . 1 . .
C C4 0.15000(16) 0.6717(2) 0.67723(19) 0.0405(6) Uani d . 1 . .
C C5 0.07381(16) 0.7354(2) 0.6952(2) 0.0422(6) Uani d . 1 . .
C C6 0.00388(17) 0.7246(2) 0.6248(2) 0.0513(7) Uani d . 1 . .
H H6 0.0039 0.6710 0.5658 0.062 Uiso calc R 1 . .
C C7 -0.06578(18) 0.7928(3) 0.6415(3) 0.0618(8) Uani d . 1 . .
H H7 -0.1127 0.7855 0.5939 0.074 Uiso calc R 1 . .
C C8 -0.06544(19) 0.8721(3) 0.7295(3) 0.0640(8) Uani d . 1 . .
H H8 -0.1124 0.9181 0.7407 0.077 Uiso calc R 1 . .
C C9 0.00313(19) 0.8838(2) 0.8003(2) 0.0576(8) Uani d . 1 . .
H H9 0.0024 0.9371 0.8594 0.069 Uiso calc R 1 . .
C C10 0.07411(17) 0.8157(2) 0.7839(2) 0.0455(7) Uani d . 1 . .
C C11 0.20700(16) 0.6564(2) 0.9477(2) 0.0435(6) Uani d . 1 . .
C C12 0.13376(18) 0.5960(2) 0.9621(2) 0.0557(7) Uani d . 1 . .
H H12 0.0878 0.6108 0.9144 0.067 Uiso calc R 1 . .
C C13 0.1277(2) 0.5138(2) 1.0465(2) 0.0653(8) Uani d . 1 . .
H H13 0.0775 0.4742 1.0552 0.078 Uiso calc R 1 . .
C C14 0.1946(2) 0.4892(2) 1.1179(2) 0.0602(8) Uani d . 1 . .
C C15 0.2675(2) 0.5504(3) 1.1031(2) 0.0650(8) Uani d . 1 . .
H H15 0.3134 0.5355 1.1508 0.078 Uiso calc R 1 . .
C C16 0.27413(18) 0.6330(2) 1.0196(2) 0.0557(7) Uani d . 1 . .
H H16 0.3242 0.6732 1.0116 0.067 Uiso calc R 1 . .
C C17 0.1870(3) 0.4005(3) 1.2109(3) 0.0974(13) Uani d . 1 . .
H H17A 0.1699 0.4394 1.2779 0.146 Uiso calc R 1 . .
H H17B 0.2401 0.3631 1.2249 0.146 Uiso calc R 1 . .
H H17C 0.1461 0.3424 1.1890 0.146 Uiso calc R 1 . .
C C18 0.36672(16) 0.6215(2) 0.7620(2) 0.0451(6) Uani d . 1 . .
C C19 0.41102(18) 0.7239(3) 0.7841(2) 0.0558(7) Uani d . 1 . .
H H19 0.3885 0.7957 0.7613 0.067 Uiso calc R 1 . .
C C20 0.48788(19) 0.7208(3) 0.8393(3) 0.0666(9) Uani d . 1 . .
H H20 0.5163 0.7904 0.8552 0.080 Uiso calc R 1 . .
C C21 0.5223(2) 0.6158(3) 0.8708(3) 0.0735(10) Uani d . 1 . .
H H21 0.5742 0.6137 0.9083 0.088 Uiso calc R 1 . .
C C22 0.48048(19) 0.5135(3) 0.8470(3) 0.0669(9) Uani d . 1 . .
H H22 0.5046 0.4419 0.8673 0.080 Uiso calc R 1 . .
C C23 0.40312(17) 0.5155(3) 0.7934(2) 0.0559(7) Uani d . 1 . .
H H23 0.3751 0.4454 0.7781 0.067 Uiso calc R 1 . .
C C24 0.29181(16) 0.4794(2) 0.5439(2) 0.0442(6) Uani d . 1 . .
C C25 0.25755(18) 0.3695(2) 0.5252(2) 0.0576(8) Uani d . 1 . .
H H25 0.2068 0.3504 0.5563 0.069 Uiso calc R 1 . .
C C26 0.2981(2) 0.2877(3) 0.4605(3) 0.0681(9) Uani d . 1 . .
H H26 0.2755 0.2131 0.4501 0.082 Uiso calc R 1 . .
C C27 0.3716(2) 0.3166(3) 0.4118(3) 0.0672(9) Uani d . 1 . .
H H27 0.3985 0.2619 0.3677 0.081 Uiso calc R 1 . .
C C28 0.40545(19) 0.4259(3) 0.4280(2) 0.0649(8) Uani d . 1 . .
H H28 0.4551 0.4457 0.3942 0.078 Uiso calc R 1 . .
C C29 0.36592(17) 0.5066(2) 0.4945(2) 0.0551(7) Uani d . 1 . .
H H29 0.3897 0.5804 0.5061 0.066 Uiso calc R 1 . .

loop_
_atom_site_aniso_label
_atom_site_aniso_U_11
_atom_site_aniso_U_22
_atom_site_aniso_U_33
_atom_site_aniso_U_12
_atom_site_aniso_U_13
_atom_site_aniso_U_23
N1 0.0703(16) 0.0421(13) 0.0425(13) 0.0085(11) 0.0006(12) -0.0063(10)
N2 0.0491(13) 0.0440(12) 0.0324(11) 0.0006(10) 0.0024(10) 0.0010(9)
N3 0.0507(14) 0.0441(12) 0.0340(12) 0.0021(10) 0.0050(10) 0.0018(10)
C1 0.0535(16) 0.0445(15) 0.0346(14) -0.0002(12) 0.0033(12) -0.0062(11)
C2 0.0477(15) 0.0454(15) 0.0334(14) 0.0028(12) 0.0050(12) 0.0000(12)
C3 0.0496(16) 0.0445(15) 0.0329(14) 0.0021(12) 0.0036(12) 0.0033(11)
C4 0.0503(16) 0.0407(14) 0.0305(13) -0.0015(12) 0.0033(12) 0.0042(11)
C5 0.0512(16) 0.0418(15) 0.0339(14) 0.0035(12) 0.0053(12) 0.0050(11)
C6 0.0566(18) 0.0525(17) 0.0451(16) 0.0021(14) 0.0042(14) 0.0006(13)
C7 0.0556(19) 0.068(2) 0.062(2) 0.0059(15) -0.0002(15) 0.0038(16)
C8 0.063(2) 0.064(2) 0.066(2) 0.0167(16) 0.0109(17) 0.0087(17)
C9 0.075(2) 0.0488(17) 0.0493(17) 0.0156(15) 0.0106(16) 0.0018(13)
C10 0.0578(17) 0.0447(16) 0.0344(14) 0.0039(13) 0.0066(13) 0.0068(12)
C11 0.0543(17) 0.0443(15) 0.0320(14) 0.0011(13) 0.0039(12) -0.0035(11)
C12 0.0635(19) 0.0603(19) 0.0433(16) -0.0044(15) 0.0001(14) 0.0024(14)
C13 0.086(2) 0.0592(19) 0.0513(18) -0.0121(16) 0.0100(17) 0.0038(15)
C14 0.094(2) 0.0461(17) 0.0404(17) 0.0115(17) 0.0076(17) 0.0023(13)
C15 0.081(2) 0.067(2) 0.0462(18) 0.0185(18) -0.0051(16) 0.0047(15)
C16 0.0615(19) 0.0587(18) 0.0466(17) 0.0031(14) -0.0012(14) -0.0018(14)
C17 0.170(4) 0.064(2) 0.060(2) 0.014(2) 0.019(2) 0.0197(17)
C18 0.0500(16) 0.0529(17) 0.0327(14) 0.0012(13) 0.0044(12) 0.0007(12)
C19 0.0572(18) 0.0603(19) 0.0500(17) -0.0040(15) 0.0028(14) 0.0028(14)
C20 0.057(2) 0.081(2) 0.062(2) -0.0118(17) 0.0015(16) -0.0113(17)
C21 0.0548(19) 0.104(3) 0.061(2) 0.008(2) -0.0094(16) -0.0104(19)
C22 0.064(2) 0.075(2) 0.061(2) 0.0153(17) -0.0085(16) -0.0006(17)
C23 0.0582(19) 0.0602(19) 0.0491(17) 0.0064(15) -0.0012(14) -0.0014(14)
C24 0.0511(16) 0.0485(16) 0.0329(14) 0.0051(13) 0.0009(12) 0.0003(12)
C25 0.0598(18) 0.0563(18) 0.0571(18) -0.0021(14) 0.0085(15) -0.0087(14)
C26 0.078(2) 0.0559(19) 0.071(2) 0.0020(16) 0.0070(19) -0.0143(16)
C27 0.070(2) 0.072(2) 0.059(2) 0.0176(18) 0.0056(17) -0.0183(16)
C28 0.0555(18) 0.082(2) 0.0580(19) 0.0029(17) 0.0165(15) -0.0093(17)
C29 0.0583(19) 0.0591(18) 0.0484(17) -0.0034(14) 0.0104(15) -0.0071(14)

loop_
_atom_type_symbol
_atom_type_description
_atom_type_scat_dispersion_real
_atom_type_scat_dispersion_imag
_atom_type_scat_source
C C 0.0033 0.0016 'International Tables Vol C Tables 4.2.6.8 and 6.1.1.4'
H H 0.0000 0.0000 'International Tables Vol C Tables 4.2.6.8 and 6.1.1.4'
N N 0.0061 0.0033 'International Tables Vol C Tables 4.2.6.8 and 6.1.1.4'

loop_
_geom_angle_atom_site_label_1
_geom_angle_atom_site_label_2
_geom_angle_atom_site_label_3
_geom_angle_site_symmetry_1
_geom_angle_site_symmetry_3
_geom_angle
_geom_angle_publ_flag
C10 N1 C1 . . 123.4(2) ?
C10 N1 H1A . . 118.3 ?
C1 N1 H1A . . 118.3 ?
C4 N2 C2 . . 108.0(2) ?
C4 N2 C1 . . 123.0(2) ?
C2 N2 C1 . . 126.5(2) ?
C4 N3 C3 . . 104.9(2) ?
N1 C1 N2 . . 107.7(2) ?
N1 C1 C11 . . 114.4(2) ?
N2 C1 C11 . . 110.40(19) ?
N1 C1 H1 . . 108.1 ?
N2 C1 H1 . . 108.1 ?
C11 C1 H1 . . 108.1 ?
C3 C2 N2 . . 104.7(2) ?
C3 C2 C18 . . 132.0(2) ?
N2 C2 C18 . . 123.2(2) ?
C2 C3 N3 . . 111.1(2) ?
C2 C3 C24 . . 127.7(2) ?
N3 C3 C24 . . 121.2(2) ?
N3 C4 N2 . . 111.3(2) ?
N3 C4 C5 . . 129.0(2) ?
N2 C4 C5 . . 119.7(2) ?
C6 C5 C10 . . 120.0(2) ?
C6 C5 C4 . . 122.5(2) ?
C10 C5 C4 . . 117.4(2) ?
C7 C6 C5 . . 120.4(3) ?
C7 C6 H6 . . 119.8 ?
C5 C6 H6 . . 119.8 ?
C6 C7 C8 . . 119.5(3) ?
C6 C7 H7 . . 120.2 ?
C8 C7 H7 . . 120.2 ?
C9 C8 C7 . . 120.9(3) ?
C9 C8 H8 . . 119.5 ?
C7 C8 H8 . . 119.5 ?
C8 C9 C10 . . 120.0(3) ?
C8 C9 H9 . . 120.0 ?
C10 C9 H9 . . 120.0 ?
N1 C10 C5 . . 120.2(2) ?
N1 C10 C9 . . 120.6(2) ?
C5 C10 C9 . . 119.1(3) ?
C12 C11 C16 . . 118.5(2) ?
C12 C11 C1 . . 121.1(2) ?
C16 C11 C1 . . 120.4(2) ?
C11 C12 C13 . . 120.6(3) ?
C11 C12 H12 . . 119.7 ?
C13 C12 H12 . . 119.7 ?
C14 C13 C12 . . 121.2(3) ?
C14 C13 H13 . . 119.4 ?
C12 C13 H13 . . 119.4 ?
C15 C14 C13 . . 117.7(3) ?
C15 C14 C17 . . 121.5(3) ?
C13 C14 C17 . . 120.8(3) ?
C14 C15 C16 . . 121.6(3) ?
C14 C15 H15 . . 119.2 ?
C16 C15 H15 . . 119.2 ?
C15 C16 C11 . . 120.3(3) ?
C15 C16 H16 . . 119.8 ?
C11 C16 H16 . . 119.8 ?
C14 C17 H17A . . 109.5 ?
C14 C17 H17B . . 109.5 ?
H17A C17 H17B . . 109.5 ?
C14 C17 H17C . . 109.5 ?
H17A C17 H17C . . 109.5 ?
H17B C17 H17C . . 109.5 ?
C23 C18 C19 . . 118.2(3) ?
C23 C18 C2 . . 120.0(2) ?
C19 C18 C2 . . 121.7(2) ?
C20 C19 C18 . . 120.9(3) ?
C20 C19 H19 . . 119.5 ?
C18 C19 H19 . . 119.5 ?
C21 C20 C19 . . 120.0(3) ?
C21 C20 H20 . . 120.0 ?
C19 C20 H20 . . 120.0 ?
C22 C21 C20 . . 119.9(3) ?
C22 C21 H21 . . 120.1 ?
C20 C21 H21 . . 120.1 ?
C21 C22 C23 . . 120.7(3) ?
C21 C22 H22 . . 119.7 ?
C23 C22 H22 . . 119.7 ?
C22 C23 C18 . . 120.2(3) ?
C22 C23 H23 . . 119.9 ?
C18 C23 H23 . . 119.9 ?
C29 C24 C25 . . 118.6(2) ?
C29 C24 C3 . . 121.1(2) ?
C25 C24 C3 . . 120.3(2) ?
C24 C25 C26 . . 120.6(3) ?
C24 C25 H25 . . 119.7 ?
C26 C25 H25 . . 119.7 ?
C27 C26 C25 . . 119.9(3) ?
C27 C26 H26 . . 120.0 ?
C25 C26 H26 . . 120.0 ?
C26 C27 C28 . . 120.1(3) ?
C26 C27 H27 . . 119.9 ?
C28 C27 H27 . . 119.9 ?
C27 C28 C29 . . 120.0(3) ?
C27 C28 H28 . . 120.0 ?
C29 C28 H28 . . 120.0 ?
C24 C29 C28 . . 120.8(3) ?
C24 C29 H29 . . 119.6 ?
C28 C29 H29 . . 119.6 ?

loop_
_geom_bond_atom_site_label_1
_geom_bond_atom_site_label_2
_geom_bond_site_symmetry_2
_geom_bond_distance
_geom_bond_publ_flag
N1 C10 . 1.384(3) ?
N1 C1 . 1.445(3) ?
N1 H1A . 0.8600 ?
N2 C4 . 1.362(3) ?
N2 C2 . 1.382(3) ?
N2 C1 . 1.475(3) ?
N3 C4 . 1.326(3) ?
N3 C3 . 1.384(3) ?
C1 C11 . 1.519(3) ?
C1 H1 . 0.9800 ?
C2 C3 . 1.368(3) ?
C2 C18 . 1.468(3) ?
C3 C24 . 1.478(3) ?
C4 C5 . 1.440(3) ?
C5 C6 . 1.383(3) ?
C5 C10 . 1.396(3) ?
C6 C7 . 1.378(4) ?
C6 H6 . 0.9300 ?
C7 C8 . 1.382(4) ?
C7 H7 . 0.9300 ?
C8 C9 . 1.369(4) ?
C8 H8 . 0.9300 ?
C9 C10 . 1.394(4) ?
C9 H9 . 0.9300 ?
C11 C12 . 1.374(4) ?
C11 C16 . 1.379(3) ?
C12 C13 . 1.379(4) ?
C12 H12 . 0.9300 ?
C13 C14 . 1.374(4) ?
C13 H13 . 0.9300 ?
C14 C15 . 1.374(4) ?
C14 C17 . 1.506(4) ?
C15 C16 . 1.375(4) ?
C15 H15 . 0.9300 ?
C16 H16 . 0.9300 ?
C17 H17A . 0.9600 ?
C17 H17B . 0.9600 ?
C17 H17C . 0.9600 ?
C18 C23 . 1.387(3) ?
C18 C19 . 1.385(4) ?
C19 C20 . 1.377(4) ?
C19 H19 . 0.9300 ?
C20 C21 . 1.365(4) ?
C20 H20 . 0.9300 ?
C21 C22 . 1.368(4) ?
C21 H21 . 0.9300 ?
C22 C23 . 1.375(4) ?
C22 H22 . 0.9300 ?
C23 H23 . 0.9300 ?
C24 C29 . 1.376(3) ?
C24 C25 . 1.381(4) ?
C25 C26 . 1.384(4) ?
C25 H25 . 0.9300 ?
C26 C27 . 1.366(4) ?
C26 H26 . 0.9300 ?
C27 C28 . 1.368(4) ?
C27 H27 . 0.9300 ?
C28 C29 . 1.380(4) ?
C28 H28 . 0.9300 ?
C29 H29 . 0.9300 ?

loop_
_geom_hbond_atom_site_label_D
_geom_hbond_atom_site_label_H
_geom_hbond_atom_site_label_A
_geom_hbond_site_symmetry_A
_geom_hbond_distance_DH
_geom_hbond_distance_HA
_geom_hbond_distance_DA
_geom_hbond_angle_DHA
N1 H1A N3 4_576 0.86 2.46 3.058(3) 126.9

loop_
_geom_torsion_atom_site_label_1
_geom_torsion_atom_site_label_2
_geom_torsion_atom_site_label_3
_geom_torsion_atom_site_label_4
_geom_torsion_site_symmetry_1
_geom_torsion_site_symmetry_2
_geom_torsion_site_symmetry_3
_geom_torsion_site_symmetry_4
_geom_torsion
_geom_torsion_publ_flag
C10 N1 C1 N2 . . . . 31.9(3) ?
C10 N1 C1 C11 . . . . -91.3(3) ?
C4 N2 C1 N1 . . . . -32.5(3) ?
C2 N2 C1 N1 . . . . 167.7(2) ?
C4 N2 C1 C11 . . . . 93.1(3) ?
C2 N2 C1 C11 . . . . -66.8(3) ?
C4 N2 C2 C3 . . . . 0.7(3) ?
C1 N2 C2 C3 . . . . 163.1(2) ?
C4 N2 C2 C18 . . . . -179.2(2) ?
C1 N2 C2 C18 . . . . -16.9(4) ?
N2 C2 C3 N3 . . . . -0.3(3) ?
C18 C2 C3 N3 . . . . 179.7(2) ?
N2 C2 C3 C24 . . . . 179.8(2) ?
C18 C2 C3 C24 . . . . -0.3(5) ?
C4 N3 C3 C2 . . . . -0.3(3) ?
C4 N3 C3 C24 . . . . 179.7(2) ?
C3 N3 C4 N2 . . . . 0.8(3) ?
C3 N3 C4 C5 . . . . 177.5(2) ?
C2 N2 C4 N3 . . . . -1.0(3) ?
C1 N2 C4 N3 . . . . -164.1(2) ?
C2 N2 C4 C5 . . . . -178.0(2) ?
C1 N2 C4 C5 . . . . 18.9(3) ?
N3 C4 C5 C6 . . . . -0.9(4) ?
N2 C4 C5 C6 . . . . 175.5(2) ?
N3 C4 C5 C10 . . . . -177.0(2) ?
N2 C4 C5 C10 . . . . -0.5(3) ?
C10 C5 C6 C7 . . . . 0.0(4) ?
C4 C5 C6 C7 . . . . -176.0(2) ?
C5 C6 C7 C8 . . . . -0.1(4) ?
C6 C7 C8 C9 . . . . -0.1(4) ?
C7 C8 C9 C10 . . . . 0.4(4) ?
C1 N1 C10 C5 . . . . -17.9(4) ?
C1 N1 C10 C9 . . . . 165.5(2) ?
C6 C5 C10 N1 . . . . -176.3(2) ?
C4 C5 C10 N1 . . . . -0.2(3) ?
C6 C5 C10 C9 . . . . 0.4(4) ?
C4 C5 C10 C9 . . . . 176.5(2) ?
C8 C9 C10 N1 . . . . 176.1(2) ?
C8 C9 C10 C5 . . . . -0.5(4) ?
N1 C1 C11 C12 . . . . 47.4(3) ?
N2 C1 C11 C12 . . . . -74.2(3) ?
N1 C1 C11 C16 . . . . -131.4(3) ?
N2 C1 C11 C16 . . . . 106.9(3) ?
C16 C11 C12 C13 . . . . -0.1(4) ?
C1 C11 C12 C13 . . . . -179.0(2) ?
C11 C12 C13 C14 . . . . -0.5(4) ?
C12 C13 C14 C15 . . . . 0.7(4) ?
C12 C13 C14 C17 . . . . 179.1(3) ?
C13 C14 C15 C16 . . . . -0.4(4) ?
C17 C14 C15 C16 . . . . -178.8(3) ?
C14 C15 C16 C11 . . . . -0.2(4) ?
C12 C11 C16 C15 . . . . 0.4(4) ?
C1 C11 C16 C15 . . . . 179.3(2) ?
C3 C2 C18 C23 . . . . -52.0(4) ?
N2 C2 C18 C23 . . . . 127.9(3) ?
C3 C2 C18 C19 . . . . 128.5(3) ?
N2 C2 C18 C19 . . . . -51.6(4) ?
C23 C18 C19 C20 . . . . -2.3(4) ?
C2 C18 C19 C20 . . . . 177.2(2) ?
C18 C19 C20 C21 . . . . 1.5(4) ?
C19 C20 C21 C22 . . . . 0.2(5) ?
C20 C21 C22 C23 . . . . -1.2(5) ?
C21 C22 C23 C18 . . . . 0.4(5) ?
C19 C18 C23 C22 . . . . 1.3(4) ?
C2 C18 C23 C22 . . . . -178.2(3) ?
C2 C3 C24 C29 . . . . -53.1(4) ?
N3 C3 C24 C29 . . . . 127.0(3) ?
C2 C3 C24 C25 . . . . 126.2(3) ?
N3 C3 C24 C25 . . . . -53.7(3) ?
C29 C24 C25 C26 . . . . 1.7(4) ?
C3 C24 C25 C26 . . . . -177.7(3) ?
C24 C25 C26 C27 . . . . -1.9(4) ?
C25 C26 C27 C28 . . . . 0.7(5) ?
C26 C27 C28 C29 . . . . 0.7(5) ?
C25 C24 C29 C28 . . . . -0.2(4) ?
C3 C24 C29 C28 . . . . 179.1(2) ?
C27 C28 C29 C24 . . . . -0.9(4) ?

loop_
_cod_related_entry_id
_cod_related_entry_database
_cod_related_entry_code
1 ChemSpider 10597883
